data_4070155
loop_
_publ_author_name
'Sun, Yan'
'Zhang, Zhengxing'
'Wang, Xu'
'Li, Xiaoqing'
'Weng, Linhong'
'Zhou, Xigeng'

_publ_section_title
;
 Lanthanide-Induced Diinsertion of Isocyanates into the N&#x2212;H Bond:
 Synthesis, Structure, and Reactivity of Organolanthanides Containing
 Diureido Ligands
;
_journal_issue 21
_journal_name_full Organometallics
_journal_page_first 6320
_journal_paper_doi 10.1021/om900631j
_journal_volume 28
_journal_year 2009
_chemical_formula_sum 'C30 H27 N4 O2 Y'
_chemical_formula_weight 564.47
_chemical_name_systematic
; 
 ? 
;
_space_group_IT_number 14
_symmetry_cell_setting monoclinic
_symmetry_space_group_name_Hall '-P 2ybc'
_symmetry_space_group_name_H-M 'P 1 21/c 1'
_atom_sites_solution_hydrogens geom
_atom_sites_solution_primary direct
_atom_sites_solution_secondary difmap
_audit_creation_method SHELXL-97
_cell_angle_alpha 90.00
_cell_angle_beta 104.327(5)
_cell_angle_gamma 90.00
_cell_formula_units_Z 4
_cell_length_a 16.159(6)
_cell_length_b 8.650(3)
_cell_length_c 19.268(7)
_cell_measurement_reflns_used 3593
_cell_measurement_temperature 293(2)
_cell_measurement_theta_max 24.551
_cell_measurement_theta_min 2.2465
_cell_volume 2609.4(16)
_computing_cell_refinement 'Bruker SMART'
_computing_data_collection 'Bruker SMART'
_computing_data_reduction 'Bruker SHELXTL'
_computing_molecular_graphics 'Bruker SHELXTL'
_computing_publication_material 'Bruker SHELXTL'
_computing_structure_refinement 'SHELXL-97 (Sheldrick, 1997)'
_computing_structure_solution 'SHELXS-97 (Sheldrick, 1990)'
_diffrn_ambient_temperature 293(2)
_diffrn_measured_fraction_theta_full 0.961
_diffrn_measured_fraction_theta_max 0.961
_diffrn_measurement_device_type 'CCD area detector'
_diffrn_measurement_method 'phi and omega scans'
_diffrn_radiation_monochromator graphite
_diffrn_radiation_source 'fine-focus sealed tube'
_diffrn_radiation_type MoK\a
_diffrn_radiation_wavelength 0.71073
_diffrn_reflns_av_R_equivalents 0.0404
_diffrn_reflns_av_sigmaI/netI 0.0779
_diffrn_reflns_limit_h_max 18
_diffrn_reflns_limit_h_min -20
_diffrn_reflns_limit_k_max 9
_diffrn_reflns_limit_k_min -11
_diffrn_reflns_limit_l_max 23
_diffrn_reflns_limit_l_min -23
_diffrn_reflns_number 11994
_diffrn_reflns_theta_full 27.10
_diffrn_reflns_theta_max 27.10
_diffrn_reflns_theta_min 2.18
_exptl_absorpt_coefficient_mu 2.269
_exptl_absorpt_correction_T_max 0.8049
_exptl_absorpt_correction_T_min 0.7271
_exptl_absorpt_correction_type multi-scan
_exptl_absorpt_process_details sadabs
_exptl_crystal_colour orange
_exptl_crystal_density_diffrn 1.437
_exptl_crystal_density_method 'not measured'
_exptl_crystal_description column
_exptl_crystal_F_000 1160
_exptl_crystal_size_max 0.15
_exptl_crystal_size_mid 0.12
_exptl_crystal_size_min 0.10
_refine_diff_density_max 0.418
_refine_diff_density_min -0.395
_refine_diff_density_rms 0.058
_refine_ls_extinction_method none
_refine_ls_goodness_of_fit_ref 0.812
_refine_ls_hydrogen_treatment constr
_refine_ls_matrix_type full
_refine_ls_number_parameters 334
_refine_ls_number_reflns 5530
_refine_ls_number_restraints 0
_refine_ls_restrained_S_all 0.812
_refine_ls_R_factor_all 0.0703
_refine_ls_R_factor_gt 0.0354
_refine_ls_shift/su_max 0.000
_refine_ls_shift/su_mean 0.000
_refine_ls_structure_factor_coef Fsqd
_refine_ls_weighting_details 'calc w=1/[\s^2^(Fo^2^)+(0.0351P)^2^+0.0000P] where P=(Fo^2^+2Fc^2^)/3'
_refine_ls_weighting_scheme calc
_refine_ls_wR_factor_gt 0.0676
_refine_ls_wR_factor_ref 0.0732
_reflns_number_gt 3406
_reflns_number_total 5530
_reflns_threshold_expression >2sigma(I)
_cod_data_source_file om900631j_si_002.cif
_cod_data_source_block f80415a
_cod_depositor_comments
;
The following automatic conversions were performed:

'_symmetry_cell_setting' value 'Monoclinic' changed to 'monoclinic'
according to /home/saulius/struct/CIF-dictionaries/cif_core.dic
dictionary named 'cif_core.dic' version 2.4.2 from 2011-04-26.

Automatic conversion script
Id: cif_fix_values 1715 2011-07-08 13:25:40Z adriana 
;
_cod_original_cell_volume 2609.5(17)
_cod_original_sg_symbol_H-M P2(1)/c
_cod_database_code 4070155

loop_
_symmetry_equiv_pos_as_xyz
'x, y, z'
'-x, y+1/2, -z+1/2'
'-x, -y, -z'
'x, -y-1/2, z-1/2'

loop_
_atom_site_label
_atom_site_type_symbol
_atom_site_fract_x
_atom_site_fract_y
_atom_site_fract_z
_atom_site_U_iso_or_equiv
_atom_site_adp_type
_atom_site_occupancy
_atom_site_symmetry_multiplicity
_atom_site_calc_flag
_atom_site_refinement_flags
Y1 Y 0.160755(15) 0.48732(3) 0.171342(13) 0.03496(9) Uani 1 1 d .
N1 N 0.16960(13) 0.2783(3) 0.08636(11) 0.0406(6) Uani 1 1 d .
N2 N 0.28836(12) 0.3926(2) 0.14694(10) 0.0346(5) Uani 1 1 d .
N3 N 0.39306(12) 0.5648(2) 0.20799(11) 0.0351(5) Uani 1 1 d .
N4 N 0.38736(12) 0.7340(3) 0.30009(11) 0.0396(6) Uani 1 1 d .
H4B H 0.4386 0.7584 0.2990 0.048 Uiso 1 1 calc R
O1 O 0.27679(10) 0.5736(2) 0.25713(8) 0.0365(4) Uani 1 1 d .
O2 O 0.42996(11) 0.3650(2) 0.14528(9) 0.0474(5) Uani 1 1 d .
C1 C 0.1089(3) 0.2339(4) 0.2265(2) 0.0775(11) Uani 1 1 d .
H1A H 0.1252 0.1276 0.2183 0.093 Uiso 1 1 calc R
C2 C 0.0349(2) 0.3091(5) 0.18923(19) 0.0753(11) Uani 1 1 d .
H2A H -0.0097 0.2638 0.1507 0.090 Uiso 1 1 calc R
C3 C 0.0274(2) 0.4436(5) 0.2255(2) 0.0696(10) Uani 1 1 d .
H3A H -0.0235 0.5095 0.2165 0.084 Uiso 1 1 calc R
C4 C 0.0960(2) 0.4539(4) 0.28406(18) 0.0649(9) Uani 1 1 d .
H4A H 0.1018 0.5283 0.3234 0.078 Uiso 1 1 calc R
C5 C 0.1455(2) 0.3244(5) 0.28505(19) 0.0695(10) Uani 1 1 d .
H5A H 0.1929 0.2929 0.3249 0.083 Uiso 1 1 calc R
C6 C 0.0977(3) 0.6291(4) 0.04805(17) 0.0740(11) Uani 1 1 d .
H6A H 0.0769 0.5782 0.0016 0.089 Uiso 1 1 calc R
C7 C 0.0472(2) 0.6757(5) 0.0935(2) 0.0792(11) Uani 1 1 d .
H7A H -0.0150 0.6640 0.0839 0.095 Uiso 1 1 calc R
C8 C 0.0964(3) 0.7685(4) 0.14528(18) 0.0716(11) Uani 1 1 d .
H8A H 0.0751 0.8324 0.1792 0.086 Uiso 1 1 calc R
C9 C 0.1763(2) 0.7807(4) 0.13212(17) 0.0629(9) Uani 1 1 d .
H9A H 0.2213 0.8527 0.1559 0.075 Uiso 1 1 calc R
C10 C 0.1769(2) 0.6941(4) 0.07277(18) 0.0636(9) Uani 1 1 d .
H10A H 0.2223 0.6946 0.0472 0.076 Uiso 1 1 calc R
C11 C 0.12483(18) 0.1778(3) 0.03928(15) 0.0513(8) Uani 1 1 d .
H11A H 0.0657 0.1771 0.0318 0.062 Uiso 1 1 calc R
C12 C 0.1611(2) 0.0758(3) 0.00137(15) 0.0539(8) Uani 1 1 d .
H12A H 0.1271 0.0090 -0.0315 0.065 Uiso 1 1 calc R
C13 C 0.2491(2) 0.0731(3) 0.01247(14) 0.0450(7) Uani 1 1 d .
C14 C 0.29604(17) 0.1721(3) 0.06264(13) 0.0415(7) Uani 1 1 d .
H14A H 0.3554 0.1693 0.0729 0.050 Uiso 1 1 calc R
C15 C 0.25574(16) 0.2764(3) 0.09823(13) 0.0346(6) Uani 1 1 d .
C16 C 0.2917(2) -0.0356(3) -0.02857(16) 0.0649(9) Uani 1 1 d .
H16A H 0.3525 -0.0211 -0.0140 0.097 Uiso 1 1 calc R
H16B H 0.2719 -0.0149 -0.0789 0.097 Uiso 1 1 calc R
H16C H 0.2781 -0.1402 -0.0191 0.097 Uiso 1 1 calc R
C17 C 0.37093(16) 0.4282(3) 0.16357(13) 0.0342(6) Uani 1 1 d .
C18 C 0.46674(16) 0.6461(3) 0.19610(14) 0.0404(7) Uani 1 1 d .
C19 C 0.54827(18) 0.6057(4) 0.23225(16) 0.0531(8) Uani 1 1 d .
H19A H 0.5574 0.5321 0.2685 0.064 Uiso 1 1 calc R
C20 C 0.61690(19) 0.6767(5) 0.2137(2) 0.0714(11) Uani 1 1 d .
H20A H 0.6724 0.6498 0.2375 0.086 Uiso 1 1 calc R
C21 C 0.6036(3) 0.7840(5) 0.1616(2) 0.0875(14) Uani 1 1 d .
H21A H 0.6501 0.8300 0.1495 0.105 Uiso 1 1 calc R
C22 C 0.5226(3) 0.8264(5) 0.1261(2) 0.0891(13) Uani 1 1 d .
H22A H 0.5139 0.9016 0.0906 0.107 Uiso 1 1 calc R
C23 C 0.4537(2) 0.7555(4) 0.14398(15) 0.0623(9) Uani 1 1 d .
H23A H 0.3983 0.7831 0.1202 0.075 Uiso 1 1 calc R
C24 C 0.34876(15) 0.6229(3) 0.25488(13) 0.0333(6) Uani 1 1 d .
C25 C 0.35085(17) 0.8150(3) 0.34972(13) 0.0383(7) Uani 1 1 d .
C26 C 0.40403(18) 0.8614(3) 0.41348(14) 0.0492(8) Uani 1 1 d .
H26A H 0.4613 0.8333 0.4248 0.059 Uiso 1 1 calc R
C27 C 0.3723(2) 0.9503(4) 0.46109(16) 0.0627(10) Uani 1 1 d .
H27A H 0.4086 0.9831 0.5039 0.075 Uiso 1 1 calc R
C28 C 0.2878(2) 0.9897(4) 0.44508(17) 0.0641(9) Uani 1 1 d .
H28A H 0.2666 1.0495 0.4769 0.077 Uiso 1 1 calc R
C29 C 0.2347(2) 0.9413(4) 0.38242(17) 0.0584(9) Uani 1 1 d .
H29A H 0.1771 0.9672 0.3720 0.070 Uiso 1 1 calc R
C30 C 0.26542(18) 0.8543(3) 0.33437(14) 0.0462(7) Uani 1 1 d .
H30A H 0.2287 0.8221 0.2917 0.055 Uiso 1 1 calc R

loop_
_atom_site_aniso_label
_atom_site_aniso_U_11
_atom_site_aniso_U_22
_atom_site_aniso_U_33
_atom_site_aniso_U_23
_atom_site_aniso_U_13
_atom_site_aniso_U_12
Y1 0.02923(12) 0.03398(16) 0.04290(14) 0.00082(14) 0.01125(10) 0.00148(13)
N1 0.0358(13) 0.0385(14) 0.0457(14) -0.0036(11) 0.0067(11) -0.0026(11)
N2 0.0310(12) 0.0319(13) 0.0424(13) -0.0062(10) 0.0116(10) -0.0022(10)
N3 0.0280(12) 0.0378(13) 0.0438(13) -0.0081(11) 0.0169(10) -0.0058(9)
N4 0.0342(13) 0.0432(15) 0.0458(14) -0.0119(11) 0.0180(11) -0.0084(11)
O1 0.0307(10) 0.0409(11) 0.0407(10) -0.0054(8) 0.0141(8) -0.0050(8)
O2 0.0360(11) 0.0495(13) 0.0638(13) -0.0176(10) 0.0258(9) -0.0008(9)
C1 0.097(3) 0.037(2) 0.121(3) 0.016(2) 0.069(3) -0.006(2)
C2 0.056(2) 0.095(3) 0.078(3) -0.006(2) 0.022(2) -0.046(2)
C3 0.0404(19) 0.096(3) 0.081(3) 0.013(2) 0.0320(19) 0.0028(18)
C4 0.067(2) 0.078(3) 0.060(2) 0.0018(18) 0.0347(19) -0.007(2)
C5 0.050(2) 0.090(3) 0.071(2) 0.037(2) 0.0205(18) -0.002(2)
C6 0.108(3) 0.058(2) 0.040(2) 0.0068(17) -0.011(2) 0.011(2)
C7 0.050(2) 0.091(3) 0.088(3) 0.037(2) -0.001(2) 0.024(2)
C8 0.101(3) 0.053(2) 0.067(2) 0.0140(19) 0.032(2) 0.042(2)
C9 0.090(3) 0.0349(19) 0.061(2) 0.0096(16) 0.0130(19) -0.0024(18)
C10 0.088(3) 0.056(2) 0.056(2) 0.0213(18) 0.034(2) 0.018(2)
C11 0.0434(18) 0.049(2) 0.0559(19) -0.0033(16) 0.0006(15) -0.0052(15)
C12 0.068(2) 0.0400(18) 0.0456(18) -0.0069(15) -0.0007(16) -0.0051(16)
C13 0.064(2) 0.0317(16) 0.0409(17) 0.0004(13) 0.0158(15) 0.0003(15)
C14 0.0471(17) 0.0350(17) 0.0446(17) 0.0008(13) 0.0157(14) 0.0020(14)
C15 0.0381(15) 0.0284(16) 0.0375(15) 0.0030(12) 0.0101(12) -0.0007(12)
C16 0.093(2) 0.048(2) 0.060(2) -0.0135(16) 0.0305(18) -0.0006(18)
C17 0.0362(16) 0.0329(15) 0.0358(15) 0.0004(12) 0.0130(13) -0.0004(12)
C18 0.0344(16) 0.0477(19) 0.0424(17) -0.0137(14) 0.0160(13) -0.0077(13)
C19 0.0445(18) 0.050(2) 0.067(2) -0.0219(16) 0.0172(16) -0.0043(15)
C20 0.0365(19) 0.079(3) 0.104(3) -0.048(2) 0.027(2) -0.0148(19)
C21 0.077(3) 0.095(3) 0.110(4) -0.046(3) 0.059(3) -0.046(3)
C22 0.099(3) 0.099(3) 0.080(3) 0.003(2) 0.042(2) -0.044(3)
C23 0.057(2) 0.079(3) 0.054(2) 0.0061(18) 0.0190(16) -0.0176(18)
C24 0.0325(15) 0.0295(15) 0.0372(15) 0.0014(12) 0.0075(12) 0.0006(12)
C25 0.0459(17) 0.0347(16) 0.0389(16) -0.0028(12) 0.0192(13) -0.0094(13)
C26 0.0480(17) 0.057(2) 0.0456(18) -0.0078(15) 0.0179(14) -0.0164(15)
C27 0.077(2) 0.072(3) 0.0446(18) -0.0195(16) 0.0251(17) -0.0321(19)
C28 0.091(3) 0.054(2) 0.063(2) -0.0206(18) 0.0474(19) -0.017(2)
C29 0.060(2) 0.055(2) 0.068(2) -0.0045(17) 0.0311(18) 0.0074(16)
C30 0.0512(18) 0.0465(19) 0.0418(16) -0.0044(14) 0.0133(14) 0.0036(15)

loop_
_atom_type_symbol
_atom_type_description
_atom_type_scat_dispersion_real
_atom_type_scat_dispersion_imag
_atom_type_scat_source
C C 0.0033 0.0016 'International Tables Vol C Tables 4.2.6.8 and 6.1.1.4'
H H 0.0000 0.0000 'International Tables Vol C Tables 4.2.6.8 and 6.1.1.4'
N N 0.0061 0.0033 'International Tables Vol C Tables 4.2.6.8 and 6.1.1.4'
O O 0.0106 0.0060 'International Tables Vol C Tables 4.2.6.8 and 6.1.1.4'
Y Y -2.7962 3.5667 'International Tables Vol C Tables 4.2.6.8 and 6.1.1.4'

loop_
_geom_angle_atom_site_label_1
_geom_angle_atom_site_label_2
_geom_angle_atom_site_label_3
_geom_angle
O1 Y1 N2 70.10(7)
O1 Y1 N1 123.02(7)
N2 Y1 N1 54.50(7)
O1 Y1 C7 122.66(11)
N2 Y1 C7 128.29(10)
N1 Y1 C7 102.86(12)
O1 Y1 C2 127.86(9)
N2 Y1 C2 124.01(12)
N1 Y1 C2 80.31(11)
C7 Y1 C2 89.14(13)
O1 Y1 C6 124.10(10)
N2 Y1 C6 98.20(11)
N1 Y1 C6 79.41(10)
C7 Y1 C6 30.73(10)
C2 Y1 C6 104.49(13)
O1 Y1 C3 111.27(10)
N2 Y1 C3 149.61(10)
N1 Y1 C3 110.11(11)
C7 Y1 C3 77.96(12)
C2 Y1 C3 30.23(10)
C6 Y1 C3 104.51(13)
O1 Y1 C8 92.89(11)
N2 Y1 C8 126.90(10)
N1 Y1 C8 129.25(9)
C7 Y1 C8 30.14(10)
C2 Y1 C8 106.42(14)
C6 Y1 C8 49.95(10)
C3 Y1 C8 83.45(12)
O1 Y1 C4 82.14(9)
N2 Y1 C4 131.61(10)
N1 Y1 C4 124.31(9)
C7 Y1 C4 99.99(12)
C2 Y1 C4 49.95(11)
C6 Y1 C4 130.14(13)
C3 Y1 C4 30.12(9)
C8 Y1 C4 92.26(11)
O1 Y1 C1 105.21(11)
N2 Y1 C1 99.78(10)
N1 Y1 C1 74.74(10)
C7 Y1 C1 119.61(13)
C2 Y1 C1 30.47(10)
C6 Y1 C1 130.67(14)
C3 Y1 C1 49.94(11)
C8 Y1 C1 133.31(12)
C4 Y1 C1 49.88(11)
O1 Y1 C5 78.79(9)
N2 Y1 C5 104.01(9)
N1 Y1 C5 100.98(12)
C7 Y1 C5 127.05(12)
C2 Y1 C5 49.74(11)
C6 Y1 C5 152.86(13)
C3 Y1 C5 49.47(10)
C8 Y1 C5 122.01(12)
C4 Y1 C5 29.95(10)
C1 Y1 C5 30.04(10)
O1 Y1 C10 95.07(10)
N2 Y1 C10 81.24(9)
N1 Y1 C10 89.25(10)
C7 Y1 C10 49.89(11)
C2 Y1 C10 134.27(12)
C6 Y1 C10 29.89(10)
C3 Y1 C10 127.55(11)
C8 Y1 C10 49.54(10)
C4 Y1 C10 141.67(11)
C1 Y1 C10 158.83(14)
C5 Y1 C10 169.75(13)
C11 N1 C15 118.0(2)
C11 N1 Y1 144.96(19)
C15 N1 Y1 97.05(15)
C17 N2 C15 121.4(2)
C17 N2 Y1 137.95(17)
C15 N2 Y1 100.42(15)
C24 N3 C18 120.4(2)
C24 N3 C17 126.3(2)
C18 N3 C17 113.21(19)
C24 N4 C25 125.7(2)
C24 N4 H4B 117.1
C25 N4 H4B 117.1
C24 O1 Y1 133.43(15)
C5 C1 C2 107.2(3)
C5 C1 Y1 75.28(19)
C2 C1 Y1 74.02(18)
C5 C1 H1A 125.8
C2 C1 H1A 125.8
Y1 C1 H1A 125.8
C3 C2 C1 107.8(3)
C3 C2 Y1 74.99(18)
C1 C2 Y1 75.51(17)
C3 C2 H2A 125.5
C1 C2 H2A 125.5
Y1 C2 H2A 125.5
C4 C3 C2 108.4(3)
C4 C3 Y1 75.18(17)
C2 C3 Y1 74.78(17)
C4 C3 H3A 125.3
C2 C3 H3A 125.3
Y1 C3 H3A 125.3
C5 C4 C3 107.9(3)
C5 C4 Y1 75.74(18)
C3 C4 Y1 74.70(17)
C5 C4 H4A 125.5
C3 C4 H4A 125.5
Y1 C4 H4A 125.5
C4 C5 C1 108.7(3)
C4 C5 Y1 74.32(18)
C1 C5 Y1 74.68(18)
C4 C5 H5A 125.2
C1 C5 H5A 125.2
Y1 C5 H5A 125.2
C10 C6 C7 107.7(3)
C10 C6 Y1 76.06(18)
C7 C6 Y1 74.06(18)
C10 C6 H6A 125.6
C7 C6 H6A 125.6
Y1 C6 H6A 125.6
C8 C7 C6 107.5(3)
C8 C7 Y1 75.55(18)
C6 C7 Y1 75.21(19)
C8 C7 H7A 125.6
C6 C7 H7A 125.6
Y1 C7 H7A 125.6
C7 C8 C9 108.2(3)
C7 C8 Y1 74.3(2)
C9 C8 Y1 76.31(18)
C7 C8 H8A 125.3
C9 C8 H8A 125.3
Y1 C8 H8A 125.3
C10 C9 C8 108.1(3)
C10 C9 Y1 74.80(18)
C8 C9 Y1 73.63(19)
C10 C9 H9A 125.5
C8 C9 H9A 125.5
Y1 C9 H9A 125.5
C9 C10 C6 108.5(3)
C9 C10 Y1 75.54(17)
C6 C10 Y1 74.04(19)
C9 C10 H10A 125.3
C6 C10 H10A 125.3
Y1 C10 H10A 125.3
N1 C11 C12 123.5(3)
N1 C11 H11A 118.2
C12 C11 H11A 118.2
C11 C12 C13 119.2(3)
C11 C12 H12A 120.4
C13 C12 H12A 120.4
C14 C13 C12 117.8(3)
C14 C13 C16 121.1(3)
C12 C13 C16 121.1(3)
C13 C14 C15 120.6(3)
C13 C14 H14A 119.7
C15 C14 H14A 119.7
N1 C15 N2 108.0(2)
N1 C15 C14 120.8(2)
N2 C15 C14 131.2(2)
N1 C15 Y1 55.92(13)
N2 C15 Y1 52.09(12)
C14 C15 Y1 176.62(19)
C13 C16 H16A 109.5
C13 C16 H16B 109.5
H16A C16 H16B 109.5
C13 C16 H16C 109.5
H16A C16 H16C 109.5
H16B C16 H16C 109.5
O2 C17 N2 129.4(2)
O2 C17 N3 116.0(2)
N2 C17 N3 114.6(2)
C23 C18 C19 120.4(3)
C23 C18 N3 118.1(2)
C19 C18 N3 121.3(3)
C18 C19 C20 118.9(3)
C18 C19 H19A 120.5
C20 C19 H19A 120.5
C21 C20 C19 120.4(3)
C21 C20 H20A 119.8
C19 C20 H20A 119.8
C20 C21 C22 121.0(4)
C20 C21 H21A 119.5
C22 C21 H21A 119.5
C21 C22 C23 119.0(4)
C21 C22 H22A 120.5
C23 C22 H22A 120.5
C18 C23 C22 120.2(3)
C18 C23 H23A 119.9
C22 C23 H23A 119.9
O1 C24 N4 120.6(2)
O1 C24 N3 122.4(2)
N4 C24 N3 116.9(2)
C26 C25 C30 119.4(3)
C26 C25 N4 118.2(2)
C30 C25 N4 122.3(2)
C25 C26 C27 120.1(3)
C25 C26 H26A 120.0
C27 C26 H26A 120.0
C28 C27 C26 120.0(3)
C28 C27 H27A 120.0
C26 C27 H27A 120.0
C29 C28 C27 119.9(3)
C29 C28 H28A 120.1
C27 C28 H28A 120.1
C28 C29 C30 120.8(3)
C28 C29 H29A 119.6
C30 C29 H29A 119.6
C29 C30 C25 119.9(3)
C29 C30 H30A 120.1
C25 C30 H30A 120.1

loop_
_geom_bond_atom_site_label_1
_geom_bond_atom_site_label_2
_geom_bond_distance
Y1 O1 2.2958(17)
Y1 N2 2.371(2)
Y1 N1 2.467(2)
Y1 C7 2.629(3)
Y1 C2 2.641(3)
Y1 C6 2.643(3)
Y1 C3 2.644(3)
Y1 C8 2.644(3)
Y1 C4 2.650(3)
Y1 C1 2.660(3)
Y1 C5 2.667(3)
Y1 C10 2.668(3)
N1 C11 1.333(3)
N1 C15 1.354(3)
N2 C17 1.329(3)
N2 C15 1.387(3)
N3 C24 1.379(3)
N3 C18 1.449(3)
N3 C17 1.451(3)
N4 C24 1.342(3)
N4 C25 1.426(3)
N4 H4B 0.8600
O1 C24 1.249(3)
O2 C17 1.225(3)
C1 C5 1.381(5)
C1 C2 1.393(4)
C1 H1A 0.9800
C2 C3 1.378(5)
C2 H2A 0.9800
C3 C4 1.375(4)
C3 H3A 0.9800
C4 C5 1.374(4)
C4 H4A 0.9800
C5 H5A 0.9800
C6 C10 1.370(4)
C6 C7 1.397(5)
C6 H6A 0.9800
C7 C8 1.371(5)
C7 H7A 0.9800
C8 C9 1.380(4)
C8 H8A 0.9800
C9 C10 1.369(4)
C9 H9A 0.9800
C10 H10A 0.9800
C11 C12 1.367(4)
C11 H11A 0.9300
C12 C13 1.384(4)
C12 H12A 0.9300
C13 C14 1.371(4)
C13 C16 1.502(4)
C14 C15 1.389(3)
C14 H14A 0.9300
C16 H16A 0.9600
C16 H16B 0.9600
C16 H16C 0.9600
C18 C23 1.358(4)
C18 C19 1.374(4)
C19 C20 1.389(4)
C19 H19A 0.9300
C20 C21 1.345(5)
C20 H20A 0.9300
C21 C22 1.367(5)
C21 H21A 0.9300
C22 C23 1.388(4)
C22 H22A 0.9300
C23 H23A 0.9300
C25 C26 1.374(3)
C25 C30 1.381(3)
C26 C27 1.388(4)
C26 H26A 0.9300
C27 C28 1.367(4)
C27 H27A 0.9300
C28 C29 1.362(4)
C28 H28A 0.9300
C29 C30 1.377(4)
C29 H29A 0.9300
C30 H30A 0.9300
